data_7710807
loop_
_publ_author_name
'Bokouende, Sergely Steephen'
'Jenks, Tyler C.'
'Ward, Cassandra L.'
'Allen, Matthew J.'

_publ_section_title
;
 Solid-state and solution-phase characterization of
 Sm<sup>II</sup>-aza[2.2.2]cryptate and its methylated analogue.
;
_journal_issue 29
_journal_name_full 'Dalton transactions (Cambridge, England : 2003)'
_journal_page_first 10852
_journal_page_last 10855
_journal_paper_doi 10.1039/d2dt01823c
_journal_volume 51
_journal_year 2022
_chemical_formula_moiety 'C24 H54 N8 Sm, 2(I), 2(C2 H3 N)'
_chemical_formula_sum 'C28 H60 I2 N10 Sm'
_chemical_formula_weight 941.01
_space_group_crystal_system orthorhombic
_space_group_IT_number 41
_space_group_name_Hall 'A 2 -2ab'
_space_group_name_H-M_alt 'A e a 2'
_atom_sites_solution_hydrogens geom
_atom_sites_solution_primary dual
_audit_creation_date 2019-11-21
_audit_creation_method
;
Olex2 1.2
(compiled 2018.05.29 svn.r3508 for OlexSys, GUI svn.r5506)
;
_audit_update_record
;
2022-03-09 deposited with the CCDC.	2022-06-27 downloaded from the CCDC.
;
_cell_angle_alpha 90
_cell_angle_beta 90
_cell_angle_gamma 90
_cell_formula_units_Z 4
_cell_length_a 19.4034(11)
_cell_length_b 18.0204(10)
_cell_length_c 10.3393(6)
_cell_measurement_reflns_used 7534
_cell_measurement_temperature 100
_cell_measurement_theta_max 25.26
_cell_measurement_theta_min 2.26
_cell_volume 3615.2(4)
_computing_cell_refinement 'SAINT V8.38A (?, 2016)'
_computing_data_reduction 'SAINT V8.38A (?, 2016)'
_computing_molecular_graphics 'Olex2 (Dolomanov et al., 2009)'
_computing_publication_material 'Olex2 (Dolomanov et al., 2009)'
_computing_structure_refinement 'ShelXL (Sheldrick, 2015)'
_computing_structure_solution 'ShelXT (Sheldrick, 2015)'
_diffrn_ambient_temperature 100
_diffrn_measured_fraction_theta_full 1.000
_diffrn_measured_fraction_theta_max 0.998
_diffrn_measurement_device_type 'Bruker APEX-II CCD'
_diffrn_measurement_method '\f and \w scans'
_diffrn_radiation_type MoK\a
_diffrn_radiation_wavelength 0.71073
_diffrn_reflns_av_R_equivalents 0.0563
_diffrn_reflns_av_unetI/netI 0.0337
_diffrn_reflns_Laue_measured_fraction_full 1.000
_diffrn_reflns_Laue_measured_fraction_max 0.998
_diffrn_reflns_limit_h_max 24
_diffrn_reflns_limit_h_min -24
_diffrn_reflns_limit_k_max 20
_diffrn_reflns_limit_k_min -22
_diffrn_reflns_limit_l_max 12
_diffrn_reflns_limit_l_min -12
_diffrn_reflns_number 32079
_diffrn_reflns_point_group_measured_fraction_full 1.000
_diffrn_reflns_point_group_measured_fraction_max 0.998
_diffrn_reflns_theta_full 25.242
_diffrn_reflns_theta_max 26.449
_diffrn_reflns_theta_min 2.099
_diffrn_standards_number 0
_exptl_absorpt_coefficient_mu 3.365
_exptl_absorpt_correction_T_max 0.7454
_exptl_absorpt_correction_T_min 0.5998
_exptl_absorpt_correction_type multi-scan
_exptl_absorpt_process_details
'SADABS-2016/2 (Bruker,2016/2) was used for absorption correction. wR2(int) was 0.0865 before and 0.0605 after correction. The Ratio of minimum to maximum transmission is 0.8047. The \l/2 correction factor is Not present.'
_exptl_crystal_colour 'dark green'
_exptl_crystal_colour_modifier dark
_exptl_crystal_colour_primary green
_exptl_crystal_density_diffrn 1.729
_exptl_crystal_description plate
_exptl_crystal_F_000 1864
_exptl_crystal_size_max 0.42
_exptl_crystal_size_mid 0.2
_exptl_crystal_size_min 0.13
_refine_diff_density_max 0.705
_refine_diff_density_min -0.501
_refine_diff_density_rms 0.088
_refine_ls_abs_structure_details
;
 Flack x determined using 1460 quotients [(I+)-(I-)]/[(I+)+(I-)]
 (Parsons, Flack and Wagner, Acta Cryst. B69 (2013) 249-259).
;
_refine_ls_abs_structure_Flack 0.004(10)
_refine_ls_extinction_method none
_refine_ls_goodness_of_fit_ref 1.053
_refine_ls_hydrogen_treatment constr
_refine_ls_matrix_type full
_refine_ls_number_parameters 190
_refine_ls_number_reflns 3724
_refine_ls_number_restraints 1
_refine_ls_restrained_S_all 1.053
_refine_ls_R_factor_all 0.0294
_refine_ls_R_factor_gt 0.0229
_refine_ls_shift/su_max 0.001
_refine_ls_shift/su_mean 0.000
_refine_ls_structure_factor_coef Fsqd
_refine_ls_weighting_details 'w=1/[\s^2^(Fo^2^)+(0.0150P)^2^+5.3151P] where P=(Fo^2^+2Fc^2^)/3'
_refine_ls_weighting_scheme calc
_refine_ls_wR_factor_gt 0.0444
_refine_ls_wR_factor_ref 0.0463
_reflns_Friedel_coverage 0.887
_reflns_Friedel_fraction_full 1.000
_reflns_Friedel_fraction_max 0.997
_reflns_number_gt 3322
_reflns_number_total 3724
_reflns_threshold_expression 'I > 2\s(I)'
_cod_data_source_file d2dt01823c2.cif
_cod_data_source_block tj_sm_aba2
_cod_original_sg_symbol_Hall 'A 2 -2ac'
_cod_database_code 7710807
_shelx_shelxl_version_number 2016/6
_shelx_space_group_comment
;
The symmetry employed for this shelxl refinement is uniquely defined
by the following loop, which should always be used as a source of
symmetry information in preference to the above space-group names.
They are only intended as comments.
;
_shelx_estimated_absorpt_t_max 0.669
_shelx_estimated_absorpt_t_min 0.332
_olex2_refinement_description
;
1. Fixed Uiso
 At 1.2 times of:
  All C(H,H) groups
 At 1.5 times of:
  All C(H,H,H) groups
2.a Secondary CH2 refined with riding coordinates:
 C7(H7A,H7B), C6(H6A,H6B), C3(H3A,H3B), C4(H4A,H4B), C11(H11A,H11B), C8(H8A,
 H8B), C10(H10A,H10B), C5(H5A,H5B), C1(H1A,H1B)
2.b Idealised Me refined as rotating group:
 C1S(H1SA,H1SB,H1SC), C9(H9A,H9B,H9C), C12(H12A,H12B,H12C), C2(H2A,H2B,H2C)
;
_olex2_submission_special_instructions 'No special instructions were received'

loop_
_space_group_symop_operation_xyz
'x, y, z'
'-x, -y, z'
'x+1/2, -y+1/2, z'
'-x+1/2, y+1/2, z'
'x, y+1/2, z+1/2'
'-x, -y+1/2, z+1/2'
'x+1/2, -y+1, z+1/2'
'-x+1/2, y+1, z+1/2'

loop_
_atom_site_label
_atom_site_type_symbol
_atom_site_fract_x
_atom_site_fract_y
_atom_site_fract_z
_atom_site_U_iso_or_equiv
_atom_site_adp_type
_atom_site_occupancy
_atom_site_site_symmetry_order
_atom_site_calc_flag
_atom_site_refinement_flags_posn
_atom_site_refinement_flags_adp
_atom_site_refinement_flags_occupancy
_atom_site_disorder_assembly
_atom_site_disorder_group
Sm1 Sm 0.500000 0.500000 0.38282(4) 0.01117(8) Uani 1 2 d S T P . .
I1 I 0.62562(2) 0.35337(2) -0.09285(4) 0.02060(9) Uani 1 1 d . . . . .
N4 N 0.4083(3) 0.4191(3) 0.2219(5) 0.0156(11) Uani 1 1 d . . . . .
N1 N 0.5688(3) 0.5441(3) 0.6149(5) 0.0271(14) Uani 1 1 d . . . . .
N2 N 0.6461(2) 0.4590(2) 0.3931(6) 0.0171(9) Uani 1 1 d . . . . .
C7 C 0.6540(2) 0.3772(3) 0.3956(7) 0.0193(12) Uani 1 1 d . . . . .
H7A H 0.642603 0.358667 0.483170 0.023 Uiso 1 1 calc R . . . .
H7B H 0.702714 0.364372 0.377620 0.023 Uiso 1 1 calc R . . . .
C6 C 0.6837(4) 0.4895(5) 0.2809(6) 0.0236(19) Uani 1 1 d . . . . .
H6A H 0.672746 0.459369 0.203521 0.028 Uiso 1 1 calc R . . . .
H6B H 0.733804 0.485438 0.297032 0.028 Uiso 1 1 calc R . . . .
N3 N 0.5349(3) 0.3483(3) 0.3286(5) 0.0190(11) Uani 1 1 d . . . . .
C1S C 0.7453(5) 0.2553(3) 0.6339(8) 0.0248(12) Uani 1 1 d . . . . .
H1SA H 0.776299 0.295510 0.607648 0.037 Uiso 1 1 calc GR . . . .
H1SB H 0.768291 0.224095 0.698416 0.037 Uiso 1 1 calc GR . . . .
H1SC H 0.703240 0.276427 0.671307 0.037 Uiso 1 1 calc GR . . . .
N1S N 0.7139(3) 0.1758(3) 0.4339(5) 0.0276(13) Uani 1 1 d . . . . .
C9 C 0.5193(3) 0.3047(4) 0.4450(6) 0.0292(17) Uani 1 1 d . . . . .
H9A H 0.538016 0.329985 0.521183 0.044 Uiso 1 1 calc GR . . . .
H9B H 0.540240 0.255379 0.437327 0.044 Uiso 1 1 calc GR . . . .
H9C H 0.469267 0.299588 0.454067 0.044 Uiso 1 1 calc GR . . . .
C12 C 0.4219(4) 0.4484(4) 0.0924(6) 0.0265(16) Uani 1 1 d . . . . .
H12A H 0.421198 0.502785 0.095085 0.040 Uiso 1 1 calc GR . . . .
H12B H 0.386326 0.430748 0.032548 0.040 Uiso 1 1 calc GR . . . .
H12C H 0.467197 0.431421 0.062915 0.040 Uiso 1 1 calc GR . . . .
C3 C 0.6242(3) 0.4874(4) 0.6256(6) 0.0242(15) Uani 1 1 d . . . . .
H3A H 0.602592 0.437722 0.630330 0.029 Uiso 1 1 calc R . . . .
H3B H 0.649426 0.495572 0.707637 0.029 Uiso 1 1 calc R . . . .
C2 C 0.6021(4) 0.6171(4) 0.6281(7) 0.0335(18) Uani 1 1 d . . . . .
H2A H 0.624576 0.630370 0.546435 0.050 Uiso 1 1 calc GR . . . .
H2B H 0.636661 0.615016 0.697189 0.050 Uiso 1 1 calc GR . . . .
H2C H 0.567293 0.654517 0.649536 0.050 Uiso 1 1 calc GR . . . .
C4 C 0.6758(4) 0.4876(5) 0.5150(6) 0.0221(19) Uani 1 1 d . . . . .
H4A H 0.692353 0.538973 0.500950 0.027 Uiso 1 1 calc R . . . .
H4B H 0.715995 0.456793 0.539265 0.027 Uiso 1 1 calc R . . . .
C11 C 0.4204(3) 0.3384(3) 0.2229(6) 0.0216(14) Uani 1 1 d . . . . .
H11A H 0.397313 0.315802 0.147115 0.026 Uiso 1 1 calc R . . . .
H11B H 0.399542 0.316840 0.301825 0.026 Uiso 1 1 calc R . . . .
C8 C 0.6088(3) 0.3396(4) 0.2987(6) 0.0230(15) Uani 1 1 d . . . . .
H8A H 0.618114 0.360508 0.211909 0.028 Uiso 1 1 calc R . . . .
H8B H 0.620250 0.286058 0.296189 0.028 Uiso 1 1 calc R . . . .
C2S C 0.7276(3) 0.2107(4) 0.5218(6) 0.0209(14) Uani 1 1 d . . . . .
C10 C 0.4957(3) 0.3192(4) 0.2195(6) 0.0245(14) Uani 1 1 d . . . . .
H10A H 0.500502 0.264540 0.217791 0.029 Uiso 1 1 calc R . . . .
H10B H 0.515769 0.338833 0.138377 0.029 Uiso 1 1 calc R . . . .
C5 C 0.6660(3) 0.5692(4) 0.2540(6) 0.0205(14) Uani 1 1 d . . . . .
H5A H 0.677882 0.599378 0.330785 0.025 Uiso 1 1 calc R . . . .
H5B H 0.694563 0.586954 0.180878 0.025 Uiso 1 1 calc R . . . .
C1 C 0.5224(4) 0.5347(5) 0.7250(6) 0.037(2) Uani 1 1 d . . . . .
H1A H 0.491639 0.578520 0.729005 0.045 Uiso 1 1 calc R . . . .
H1B H 0.550414 0.534622 0.805025 0.045 Uiso 1 1 calc R . . . .

loop_
_atom_site_aniso_label
_atom_site_aniso_U_11
_atom_site_aniso_U_22
_atom_site_aniso_U_33
_atom_site_aniso_U_23
_atom_site_aniso_U_13
_atom_site_aniso_U_12
Sm1 0.01022(16) 0.01135(17) 0.01193(17) 0.000 0.000 -0.00008(15)
I1 0.01957(17) 0.02102(18) 0.02121(18) 0.00281(18) -0.00034(19) 0.00222(15)
N4 0.016(3) 0.011(3) 0.019(3) -0.001(2) -0.004(2) 0.001(2)
N1 0.022(3) 0.038(4) 0.021(3) -0.006(3) -0.001(2) -0.002(3)
N2 0.014(2) 0.018(2) 0.019(2) 0.005(3) 0.000(3) -0.0009(17)
C7 0.016(2) 0.019(3) 0.024(3) 0.007(3) 0.003(3) 0.007(2)
C6 0.017(4) 0.031(6) 0.023(3) 0.009(3) 0.005(3) 0.000(4)
N3 0.018(3) 0.015(3) 0.025(3) 0.000(2) -0.001(2) -0.003(2)
C1S 0.024(3) 0.032(3) 0.018(2) 0.002(3) -0.004(4) -0.001(4)
N1S 0.032(3) 0.030(3) 0.021(3) 0.003(2) 0.006(2) -0.005(2)
C9 0.023(3) 0.034(4) 0.031(4) 0.006(3) 0.001(3) -0.003(3)
C12 0.024(4) 0.030(4) 0.026(4) 0.005(3) 0.001(3) -0.004(3)
C3 0.019(3) 0.027(4) 0.026(4) 0.002(3) -0.006(3) -0.001(3)
C2 0.034(4) 0.029(4) 0.038(5) -0.017(4) -0.011(3) 0.003(3)
C4 0.016(3) 0.024(5) 0.027(4) 0.007(3) -0.004(3) -0.003(3)
C11 0.026(4) 0.015(3) 0.023(3) -0.002(3) -0.004(3) -0.003(3)
C8 0.022(4) 0.018(4) 0.029(4) -0.002(3) 0.003(3) 0.007(3)
C2S 0.017(3) 0.024(4) 0.022(3) 0.006(3) 0.006(3) 0.003(3)
C10 0.029(4) 0.017(3) 0.028(3) -0.005(3) -0.001(3) 0.005(3)
C5 0.017(3) 0.023(4) 0.021(3) 0.005(3) 0.003(3) -0.003(3)
C1 0.019(3) 0.074(6) 0.019(4) -0.017(4) -0.002(3) 0.005(4)

loop_
_atom_type_symbol
_atom_type_description
_atom_type_scat_dispersion_real
_atom_type_scat_dispersion_imag
_atom_type_scat_source
C C 0.0033 0.0016 'International Tables Vol C Tables 4.2.6.8 and 6.1.1.4'
H H 0.0000 0.0000 'International Tables Vol C Tables 4.2.6.8 and 6.1.1.4'
I I -0.4742 1.8119 'International Tables Vol C Tables 4.2.6.8 and 6.1.1.4'
N N 0.0061 0.0033 'International Tables Vol C Tables 4.2.6.8 and 6.1.1.4'
Sm Sm -0.1638 3.4418 'International Tables Vol C Tables 4.2.6.8 and 6.1.1.4'

loop_
_geom_angle_atom_site_label_1
_geom_angle_atom_site_label_2
_geom_angle_atom_site_label_3
_geom_angle
_geom_angle_site_symmetry_1
_geom_angle_site_symmetry_3
_geom_angle_publ_flag
N4 Sm1 N4 108.3(2) . 2_665 ?
N4 Sm1 N1 158.03(15) 2_665 2_665 ?
N4 Sm1 N1 93.23(17) . 2_665 ?
N4 Sm1 N1 93.23(17) 2_665 . ?
N4 Sm1 N1 158.03(15) . . ?
N4 Sm1 N2 62.91(14) . 2_665 ?
N4 Sm1 N2 119.86(14) . . ?
N4 Sm1 N2 62.91(14) 2_665 . ?
N4 Sm1 N2 119.86(14) 2_665 2_665 ?
N4 Sm1 N3 103.10(14) . 2_665 ?
N4 Sm1 N3 62.91(14) 2_665 2_665 ?
N4 Sm1 N3 103.10(14) 2_665 . ?
N4 Sm1 N3 62.91(14) . . ?
N1 Sm1 N1 65.9(2) . 2_665 ?
N1 Sm1 N2 110.57(16) . 2_665 ?
N1 Sm1 N2 65.65(16) 2_665 2_665 ?
N1 Sm1 N2 110.57(16) 2_665 . ?
N1 Sm1 N2 65.66(16) . . ?
N1 Sm1 N3 108.54(16) . . ?
N1 Sm1 N3 108.54(16) 2_665 2_665 ?
N1 Sm1 N3 90.55(16) 2_665 . ?
N1 Sm1 N3 90.55(16) . 2_665 ?
N2 Sm1 N2 175.8(2) 2_665 . ?
N3 Sm1 N2 118.37(13) . 2_665 ?
N3 Sm1 N2 62.55(13) 2_665 2_665 ?
N3 Sm1 N2 118.37(13) 2_665 . ?
N3 Sm1 N2 62.54(13) . . ?
N3 Sm1 N3 157.5(2) . 2_665 ?
C12 N4 Sm1 103.7(4) . . ?
C12 N4 C11 109.6(5) . . ?
C12 N4 C5 109.0(5) . 2_665 ?
C11 N4 Sm1 113.7(4) . . ?
C11 N4 C5 107.0(5) . 2_665 ?
C5 N4 Sm1 113.7(3) 2_665 . ?
C3 N1 Sm1 102.1(4) . . ?
C2 N1 Sm1 122.1(4) . . ?
C2 N1 C3 106.9(5) . . ?
C1 N1 Sm1 109.5(4) . . ?
C1 N1 C3 108.0(6) . . ?
C1 N1 C2 107.6(6) . . ?
C7 N2 Sm1 110.6(3) . . ?
C6 N2 Sm1 110.8(4) . . ?
C6 N2 C7 109.4(5) . . ?
C6 N2 C4 110.3(4) . . ?
C4 N2 Sm1 108.7(4) . . ?
C4 N2 C7 106.9(5) . . ?
N2 C7 H7A 109.2 . . ?
N2 C7 H7B 109.2 . . ?
N2 C7 C8 112.2(5) . . ?
H7A C7 H7B 107.9 . . ?
C8 C7 H7A 109.2 . . ?
C8 C7 H7B 109.2 . . ?
N2 C6 H6A 109.0 . . ?
N2 C6 H6B 109.0 . . ?
N2 C6 C5 112.9(6) . . ?
H6A C6 H6B 107.8 . . ?
C5 C6 H6A 109.0 . . ?
C5 C6 H6B 109.0 . . ?
C9 N3 Sm1 107.5(4) . . ?
C9 N3 C8 108.4(5) . . ?
C8 N3 Sm1 111.8(4) . . ?
C10 N3 Sm1 111.7(4) . . ?
C10 N3 C9 109.5(5) . . ?
C10 N3 C8 107.9(5) . . ?
H1SA C1S H1SB 109.5 . . ?
H1SA C1S H1SC 109.5 . . ?
H1SB C1S H1SC 109.5 . . ?
C2S C1S H1SA 109.5 . . ?
C2S C1S H1SB 109.5 . . ?
C2S C1S H1SC 109.5 . . ?
N3 C9 H9A 109.5 . . ?
N3 C9 H9B 109.5 . . ?
N3 C9 H9C 109.5 . . ?
H9A C9 H9B 109.5 . . ?
H9A C9 H9C 109.5 . . ?
H9B C9 H9C 109.5 . . ?
N4 C12 H12A 109.5 . . ?
N4 C12 H12B 109.5 . . ?
N4 C12 H12C 109.5 . . ?
H12A C12 H12B 109.5 . . ?
H12A C12 H12C 109.5 . . ?
H12B C12 H12C 109.5 . . ?
N1 C3 H3A 108.6 . . ?
N1 C3 H3B 108.6 . . ?
N1 C3 C4 114.7(6) . . ?
H3A C3 H3B 107.6 . . ?
C4 C3 H3A 108.6 . . ?
C4 C3 H3B 108.6 . . ?
N1 C2 H2A 109.5 . . ?
N1 C2 H2B 109.5 . . ?
N1 C2 H2C 109.5 . . ?
H2A C2 H2B 109.5 . . ?
H2A C2 H2C 109.5 . . ?
H2B C2 H2C 109.5 . . ?
N2 C4 C3 112.6(6) . . ?
N2 C4 H4A 109.1 . . ?
N2 C4 H4B 109.1 . . ?
C3 C4 H4A 109.1 . . ?
C3 C4 H4B 109.1 . . ?
H4A C4 H4B 107.8 . . ?
N4 C11 H11A 109.1 . . ?
N4 C11 H11B 109.1 . . ?
N4 C11 C10 112.5(5) . . ?
H11A C11 H11B 107.8 . . ?
C10 C11 H11A 109.1 . . ?
C10 C11 H11B 109.1 . . ?
C7 C8 H8A 109.1 . . ?
C7 C8 H8B 109.1 . . ?
N3 C8 C7 112.4(5) . . ?
N3 C8 H8A 109.1 . . ?
N3 C8 H8B 109.1 . . ?
H8A C8 H8B 107.8 . . ?
N1S C2S C1S 179.8(9) . . ?
N3 C10 C11 114.0(5) . . ?
N3 C10 H10A 108.7 . . ?
N3 C10 H10B 108.7 . . ?
C11 C10 H10A 108.7 . . ?
C11 C10 H10B 108.7 . . ?
H10A C10 H10B 107.6 . . ?
N4 C5 C6 113.4(5) 2_665 . ?
N4 C5 H5A 108.9 2_665 . ?
N4 C5 H5B 108.9 2_665 . ?
C6 C5 H5A 108.9 . . ?
C6 C5 H5B 108.9 . . ?
H5A C5 H5B 107.7 . . ?
N1 C1 C1 116.5(6) . 2_665 ?
N1 C1 H1A 108.2 . . ?
N1 C1 H1B 108.2 . . ?
C1 C1 H1A 108.2 2_665 . ?
C1 C1 H1B 108.2 2_665 . ?
H1A C1 H1B 107.3 . . ?

loop_
_geom_bond_atom_site_label_1
_geom_bond_atom_site_label_2
_geom_bond_distance
_geom_bond_site_symmetry_2
_geom_bond_publ_flag
Sm1 N4 2.840(5) . ?
Sm1 N4 2.840(5) 2_665 ?
Sm1 N1 2.859(5) . ?
Sm1 N1 2.859(5) 2_665 ?
Sm1 N2 2.931(4) . ?
Sm1 N2 2.931(4) 2_665 ?
Sm1 N3 2.872(5) 2_665 ?
Sm1 N3 2.872(5) . ?
N4 C12 1.463(8) . ?
N4 C11 1.473(8) . ?
N4 C5 1.495(8) 2_665 ?
N1 C3 1.487(8) . ?
N1 C2 1.472(9) . ?
N1 C1 1.462(8) . ?
N2 C7 1.483(6) . ?
N2 C6 1.476(8) . ?
N2 C4 1.479(8) . ?
C7 H7A 0.9900 . ?
C7 H7B 0.9900 . ?
C7 C8 1.495(9) . ?
C6 H6A 0.9900 . ?
C6 H6B 0.9900 . ?
C6 C5 1.502(10) . ?
N3 C9 1.468(8) . ?
N3 C8 1.474(8) . ?
N3 C10 1.459(8) . ?
C1S H1SA 0.9800 . ?
C1S H1SB 0.9800 . ?
C1S H1SC 0.9800 . ?
C1S C2S 1.452(10) . ?
N1S C2S 1.136(8) . ?
C9 H9A 0.9800 . ?
C9 H9B 0.9800 . ?
C9 H9C 0.9800 . ?
C12 H12A 0.9800 . ?
C12 H12B 0.9800 . ?
C12 H12C 0.9800 . ?
C3 H3A 0.9900 . ?
C3 H3B 0.9900 . ?
C3 C4 1.520(9) . ?
C2 H2A 0.9800 . ?
C2 H2B 0.9800 . ?
C2 H2C 0.9800 . ?
C4 H4A 0.9900 . ?
C4 H4B 0.9900 . ?
C11 H11A 0.9900 . ?
C11 H11B 0.9900 . ?
C11 C10 1.501(9) . ?
C8 H8A 0.9900 . ?
C8 H8B 0.9900 . ?
C10 H10A 0.9900 . ?
C10 H10B 0.9900 . ?
C5 H5A 0.9900 . ?
C5 H5B 0.9900 . ?
C1 C1 1.523(16) 2_665 ?
C1 H1A 0.9900 . ?
C1 H1B 0.9900 . ?
